data_4312301
loop_
_publ_author_name
'X. Z. Li'
'C. Wang'
'X. L. Chen'
'H. Li'
'L. S. Jia'
'L. Wu'
'Y. X. Du'
'Y. P. Xu'

_publ_section_title
;
 Syntheses, Thermal Stability, and Structure Determination of the Novel
 Isostructural RBa3B9O18 (R = Y, Pr, Nd, Sm, Eu, Gd, Tb, Dy, Ho, Er, Tm,
 Yb)
;
_journal_name_full 'Inorganic Chemistry'
_journal_page_first 8555
_journal_page_last 8560
_journal_paper_doi 10.1021/ic049710m
_journal_volume 43
_journal_year 2004
_chemical_formula_sum 'B9 Ba3 O18 Y'
_chemical_formula_weight 886.22
_chemical_name_systematic
; 
 ? 
;
_space_group_IT_number 176
_symmetry_cell_setting hexagonal
_symmetry_space_group_name_Hall '-P 6c'
_symmetry_space_group_name_H-M 'P 63/m'
_atom_sites_solution_hydrogens geom
_atom_sites_solution_primary direct
_atom_sites_solution_secondary difmap
_audit_creation_method SHELXL-97
_cell_angle_alpha 90.00
_cell_angle_beta 90.00
_cell_angle_gamma 120.00
_cell_formula_units_Z 2
_cell_length_a 7.1761(6)
_cell_length_b 7.1761(6)
_cell_length_c 16.966(2)
_cell_measurement_reflns_used 7192
_cell_measurement_temperature 293(2)
_cell_measurement_theta_max 33.5
_cell_measurement_theta_min 3.3
_cell_volume 756.64(13)
_computing_cell_refinement 'Bruker XSCANS(Bruker,1997)'
_computing_data_collection 'Bruker XSCANS(Bruker,1997)'
_computing_data_reduction 'Bruker XSCANS(Bruker,1997)'
_computing_molecular_graphics 'BALLS & STICKS(Kang & Ozawa, 2002)'
_computing_publication_material 'Bruker SHELXL97(Sheldrick, 1997)'
_computing_structure_refinement 'Bruker SHELXL97(Sheldrick, 1997)'
_computing_structure_solution 'Bruker SHELXL97(Sheldrick, 1997)'
_diffrn_ambient_temperature 293(2)
_diffrn_detector_area_resol_mean 15\\times15microns
_diffrn_measured_fraction_theta_full 0.967
_diffrn_measured_fraction_theta_max 0.967
_diffrn_measurement_device_type 'Bruker Smart APEX-CCD'
_diffrn_measurement_method '\w scans'
_diffrn_radiation_monochromator graphite
_diffrn_radiation_source 'fine-focus sealed tube'
_diffrn_radiation_type MoK\a
_diffrn_radiation_wavelength 0.71073
_diffrn_reflns_av_R_equivalents 0.0450
_diffrn_reflns_av_sigmaI/netI 0.0290
_diffrn_reflns_limit_h_max 10
_diffrn_reflns_limit_h_min -10
_diffrn_reflns_limit_k_max 11
_diffrn_reflns_limit_k_min -10
_diffrn_reflns_limit_l_max 26
_diffrn_reflns_limit_l_min -16
_diffrn_reflns_number 7174
_diffrn_reflns_theta_full 33.57
_diffrn_reflns_theta_max 33.57
_diffrn_reflns_theta_min 2.40
_exptl_absorpt_coefficient_mu 11.601
_exptl_absorpt_correction_T_max 0.560
_exptl_absorpt_correction_T_min 0.341
_exptl_absorpt_correction_type empirical
_exptl_absorpt_process_details '(SADABS; Sheldrick, 1996)'
_exptl_crystal_colour yellow
_exptl_crystal_density_diffrn 3.889
_exptl_crystal_density_meas ?
_exptl_crystal_density_method .
_exptl_crystal_description block
_exptl_crystal_F_000 792
_exptl_crystal_size_max 0.1
_exptl_crystal_size_mid 0.08
_exptl_crystal_size_min 0.05
_refine_diff_density_max 10.015
_refine_diff_density_min -11.041
_refine_diff_density_rms 0.448
_refine_ls_extinction_coef 0.0013(6)
_refine_ls_extinction_expression Fc^*^=kFc[1+0.001xFc^2^\l^3^/sin(2\q)]^-1/4^
_refine_ls_extinction_method SHELXL
_refine_ls_goodness_of_fit_ref 1.169
_refine_ls_hydrogen_treatment mixed
_refine_ls_matrix_type full
_refine_ls_number_parameters 54
_refine_ls_number_reflns 1006
_refine_ls_number_restraints 0
_refine_ls_restrained_S_all 1.169
_refine_ls_R_factor_all 0.0568
_refine_ls_R_factor_gt 0.0513
_refine_ls_shift/su_max 0.000
_refine_ls_shift/su_mean 0.000
_refine_ls_structure_factor_coef Fsqd
_refine_ls_weighting_details 'calc w=1/[\s^2^(Fo^2^)+(0.0337P)^2^+22.6787P] where P=(Fo^2^+2Fc^2^)/3'
_refine_ls_weighting_scheme calc
_refine_ls_wR_factor_gt 0.1297
_refine_ls_wR_factor_ref 0.1328
_reflns_number_gt 884
_reflns_number_total 1006
_reflns_threshold_expression >2sigma(I)
_cod_data_source_file ic049710msi20040620_033910.cif
_cod_data_source_block ybbo91
_cod_depositor_comments
;
The following automatic conversions were performed:
'_symmetry_cell_setting' value 'Hexagonal' changed to 'hexagonal'
according to '/home/saulius/struct/CIF-dictionaries/cif_core.dic'
dictionary named 'cif_core.dic' version 2.4.1 from 2010-06-29.

Automatic conversion script
Id: cif_fix_enum 1527 2010-12-29 10:47:43Z saulius 
;
_cod_original_cell_volume 756.62(13)
_cod_database_code 4312301

loop_
_symmetry_equiv_pos_as_xyz
'x, y, z'
'x-y, x, z+1/2'
'-y, x-y, z'
'-x, -y, z+1/2'
'-x+y, -x, z'
'y, -x+y, z+1/2'
'-x, -y, -z'
'-x+y, -x, -z-1/2'
'y, -x+y, -z'
'x, y, -z-1/2'
'x-y, x, -z'
'-y, x-y, -z-1/2'

loop_
_atom_site_label
_atom_site_type_symbol
_atom_site_fract_x
_atom_site_fract_y
_atom_site_fract_z
_atom_site_U_iso_or_equiv
_atom_site_adp_type
_atom_site_occupancy
_atom_site_symmetry_multiplicity
_atom_site_calc_flag
_atom_site_refinement_flags
_atom_site_disorder_assembly
_atom_site_disorder_group
Ba1 Ba 0.6667 0.3333 0.13111(4) 0.0120(2) Uani 1 3 d S . .
Y1 Y 0.0000 0.0000 0.0000 0.0101(3) Uani 1 6 d S . .
Ba2 Ba 0.0000 0.0000 0.2500 0.0522(6) Uani 1 6 d S . .
O1 O 0.2916(12) -0.1660(11) 0.2500 0.0146(13) Uani 1 2 d S . .
O2 O 0.4977(8) -0.1226(8) 0.0811(4) 0.0166(9) Uani 1 1 d . . .
O3 O 0.6692(11) 0.0815(11) 0.2500 0.0132(12) Uani 1 2 d S . .
B1 B 0.5065(18) -0.1145(18) 0.2500 0.0122(17) Uani 1 2 d S . .
O4 O -0.2485(8) -0.2461(8) 0.0818(3) 0.0152(9) Uani 1 1 d . . .
B2 B -0.4488(12) -0.2854(12) 0.0827(4) 0.0121(12) Uani 1 1 d . . .

loop_
_atom_site_aniso_label
_atom_site_aniso_U_11
_atom_site_aniso_U_22
_atom_site_aniso_U_33
_atom_site_aniso_U_23
_atom_site_aniso_U_13
_atom_site_aniso_U_12
Ba1 0.0118(2) 0.0118(2) 0.0124(3) 0.000 0.000 0.00591(12)
Y1 0.0090(4) 0.0090(4) 0.0123(7) 0.000 0.000 0.00448(19)
Ba2 0.0095(3) 0.0095(3) 0.138(2) 0.000 0.000 0.00477(16)
O1 0.011(3) 0.010(3) 0.024(4) 0.000 0.000 0.007(2)
O2 0.012(2) 0.013(2) 0.025(3) 0.003(2) 0.003(2) 0.0062(17)
O3 0.012(3) 0.008(3) 0.020(3) 0.000 0.000 0.005(2)
B1 0.015(4) 0.013(4) 0.011(4) 0.000 0.000 0.009(4)
O4 0.011(2) 0.017(2) 0.017(2) 0.0061(19) 0.0048(19) 0.0072(18)
B2 0.014(3) 0.014(3) 0.009(3) 0.005(2) 0.001(3) 0.007(2)

loop_
_atom_type_symbol
_atom_type_description
_atom_type_scat_dispersion_real
_atom_type_scat_dispersion_imag
_atom_type_scat_source
B B 0.0013 0.0007 'International Tables Vol C Tables 4.2.6.8 and 6.1.1.4'
Ba Ba -0.3244 2.2819 'International Tables Vol C Tables 4.2.6.8 and 6.1.1.4'
Y Y -2.7962 3.5667 'International Tables Vol C Tables 4.2.6.8 and 6.1.1.4'
O O 0.0106 0.0060 'International Tables Vol C Tables 4.2.6.8 and 6.1.1.4'

loop_
_geom_angle_atom_site_label_1
_geom_angle_atom_site_label_2
_geom_angle_atom_site_label_3
_geom_angle
_geom_angle_site_symmetry_1
_geom_angle_site_symmetry_3
_geom_angle_publ_flag
O3 Ba1 O3 70.85(17) 8_666 . ?
O3 Ba1 O3 70.85(17) 8_666 3_655 ?
O3 Ba1 O3 70.85(17) . 3_655 ?
O3 Ba1 O4 77.94(17) 8_666 3 ?
O3 Ba1 O4 90.69(18) . 3 ?
O3 Ba1 O4 147.47(16) 3_655 3 ?
O3 Ba1 O4 90.69(18) 8_666 1_665 ?
O3 Ba1 O4 147.47(16) . 1_665 ?
O3 Ba1 O4 77.94(17) 3_655 1_665 ?
O4 Ba1 O4 111.96(10) 3 1_665 ?
O3 Ba1 O4 147.47(16) 8_666 5_655 ?
O3 Ba1 O4 77.94(17) . 5_655 ?
O3 Ba1 O4 90.69(18) 3_655 5_655 ?
O4 Ba1 O4 111.96(10) 3 5_655 ?
O4 Ba1 O4 111.96(10) 1_665 5_655 ?
O3 Ba1 O2 67.40(16) 8_666 5_665 ?
O3 Ba1 O2 135.77(18) . 5_665 ?
O3 Ba1 O2 107.47(18) 3_655 5_665 ?
O4 Ba1 O2 67.13(14) 3 5_665 ?
O4 Ba1 O2 47.29(14) 1_665 5_665 ?
O4 Ba1 O2 145.10(15) 5_655 5_665 ?
O3 Ba1 O2 135.77(18) 8_666 3_655 ?
O3 Ba1 O2 107.47(18) . 3_655 ?
O3 Ba1 O2 67.40(16) 3_655 3_655 ?
O4 Ba1 O2 145.09(15) 3 3_655 ?
O4 Ba1 O2 67.13(14) 1_665 3_655 ?
O4 Ba1 O2 47.29(14) 5_655 3_655 ?
O2 Ba1 O2 112.29(10) 5_665 3_655 ?
O3 Ba1 O2 107.47(18) 8_666 . ?
O3 Ba1 O2 67.40(16) . . ?
O3 Ba1 O2 135.77(18) 3_655 . ?
O4 Ba1 O2 47.29(14) 3 . ?
O4 Ba1 O2 145.09(15) 1_665 . ?
O4 Ba1 O2 67.13(14) 5_655 . ?
O2 Ba1 O2 112.29(10) 5_665 . ?
O2 Ba1 O2 112.29(10) 3_655 . ?
O3 Ba1 B2 75.30(18) 8_666 1_665 ?
O3 Ba1 B2 144.76(17) . 1_665 ?
O3 Ba1 B2 89.2(2) 3_655 1_665 ?
O4 Ba1 B2 91.62(16) 3 1_665 ?
O4 Ba1 B2 23.09(15) 1_665 1_665 ?
O4 Ba1 B2 132.64(16) 5_655 1_665 ?
O2 Ba1 B2 24.84(16) 5_665 1_665 ?
O2 Ba1 B2 90.01(16) 3_655 1_665 ?
O2 Ba1 B2 134.23(16) . 1_665 ?
O3 Ba1 B2 89.2(2) 8_666 3 ?
O3 Ba1 B2 75.30(18) . 3 ?
O3 Ba1 B2 144.76(17) 3_655 3 ?
O4 Ba1 B2 23.08(15) 3 3 ?
O4 Ba1 B2 132.64(16) 1_665 3 ?
O4 Ba1 B2 91.62(16) 5_655 3 ?
O2 Ba1 B2 90.01(16) 5_665 3 ?
O2 Ba1 B2 134.23(16) 3_655 3 ?
O2 Ba1 B2 24.83(16) . 3 ?
B2 Ba1 B2 114.14(10) 1_665 3 ?
O3 Ba1 B2 144.76(17) 8_666 5_655 ?
O3 Ba1 B2 89.2(2) . 5_655 ?
O3 Ba1 B2 75.30(18) 3_655 5_655 ?
O4 Ba1 B2 132.64(16) 3 5_655 ?
O4 Ba1 B2 91.62(16) 1_665 5_655 ?
O4 Ba1 B2 23.08(15) 5_655 5_655 ?
O2 Ba1 B2 134.23(16) 5_665 5_655 ?
O2 Ba1 B2 24.84(16) 3_655 5_655 ?
O2 Ba1 B2 90.01(16) . 5_655 ?
B2 Ba1 B2 114.14(10) 1_665 5_655 ?
B2 Ba1 B2 114.14(10) 3 5_655 ?
O4 Y1 O4 93.9(2) 9 5 ?
O4 Y1 O4 86.1(2) 9 11 ?
O4 Y1 O4 179.999(1) 5 11 ?
O4 Y1 O4 86.1(2) 9 7 ?
O4 Y1 O4 93.9(2) 5 7 ?
O4 Y1 O4 86.1(2) 11 7 ?
O4 Y1 O4 180.0 9 3 ?
O4 Y1 O4 86.1(2) 5 3 ?
O4 Y1 O4 93.9(2) 11 3 ?
O4 Y1 O4 93.9(2) 7 3 ?
O4 Y1 O4 93.9(2) 9 . ?
O4 Y1 O4 86.1(2) 5 . ?
O4 Y1 O4 93.9(2) 11 . ?
O4 Y1 O4 180.0 7 . ?
O4 Y1 O4 86.1(2) 3 . ?
O4 Y1 Ba2 51.99(14) 9 7 ?
O4 Y1 Ba2 128.01(14) 5 7 ?
O4 Y1 Ba2 51.99(14) 11 7 ?
O4 Y1 Ba2 51.99(14) 7 7 ?
O4 Y1 Ba2 128.01(14) 3 7 ?
O4 Y1 Ba2 128.01(14) . 7 ?
O4 Y1 Ba2 128.01(14) 9 . ?
O4 Y1 Ba2 51.99(14) 5 . ?
O4 Y1 Ba2 128.01(14) 11 . ?
O4 Y1 Ba2 128.01(14) 7 . ?
O4 Y1 Ba2 51.99(14) 3 . ?
O4 Y1 Ba2 51.99(14) . . ?
Ba2 Y1 Ba2 180.0 7 . ?
O3 Ba2 O3 120.001(1) 1_455 3_545 ?
O3 Ba2 O3 120.000(1) 1_455 8_666 ?
O3 Ba2 O3 120.0 3_545 8_666 ?
O3 Ba2 O1 49.8(2) 1_455 8_556 ?
O3 Ba2 O1 70.2(2) 3_545 8_556 ?
O3 Ba2 O1 169.8(2) 8_666 8_556 ?
O3 Ba2 O1 169.8(2) 1_455 . ?
O3 Ba2 O1 49.8(2) 3_545 . ?
O3 Ba2 O1 70.2(2) 8_666 . ?
O1 Ba2 O1 120.000(1) 8_556 . ?
O3 Ba2 O1 70.2(2) 1_455 3 ?
O3 Ba2 O1 169.8(2) 3_545 3 ?
O3 Ba2 O1 49.8(2) 8_666 3 ?
O1 Ba2 O1 120.001(1) 8_556 3 ?
O1 Ba2 O1 119.999(1) . 3 ?
O3 Ba2 B1 23.6(2) 1_455 1_455 ?
O3 Ba2 B1 96.4(2) 3_545 1_455 ?
O3 Ba2 B1 143.6(2) 8_666 1_455 ?
O1 Ba2 B1 26.2(2) 8_556 1_455 ?
O1 Ba2 B1 146.2(2) . 1_455 ?
O1 Ba2 B1 93.8(2) 3 1_455 ?
O3 Ba2 B1 96.4(2) 1_455 8_666 ?
O3 Ba2 B1 143.6(2) 3_545 8_666 ?
O3 Ba2 B1 23.6(2) 8_666 8_666 ?
O1 Ba2 B1 146.2(2) 8_556 8_666 ?
O1 Ba2 B1 93.8(2) . 8_666 ?
O1 Ba2 B1 26.2(2) 3 8_666 ?
B1 Ba2 B1 120.0 1_455 8_666 ?
O3 Ba2 B1 143.6(2) 1_455 3_545 ?
O3 Ba2 B1 23.6(2) 3_545 3_545 ?
O3 Ba2 B1 96.4(2) 8_666 3_545 ?
O1 Ba2 B1 93.8(2) 8_556 3_545 ?
O1 Ba2 B1 26.2(2) . 3_545 ?
O1 Ba2 B1 146.2(2) 3 3_545 ?
B1 Ba2 B1 120.000(2) 1_455 3_545 ?
B1 Ba2 B1 119.999(2) 8_666 3_545 ?
O3 Ba2 Y1 90.0 1_455 2 ?
O3 Ba2 Y1 90.000(1) 3_545 2 ?
O3 Ba2 Y1 90.000(1) 8_666 2 ?
O1 Ba2 Y1 90.0 8_556 2 ?
O1 Ba2 Y1 90.0 . 2 ?
O1 Ba2 Y1 90.0 3 2 ?
B1 Ba2 Y1 90.000(1) 1_455 2 ?
B1 Ba2 Y1 90.000(1) 8_666 2 ?
B1 Ba2 Y1 90.000(1) 3_545 2 ?
O3 Ba2 Y1 90.0 1_455 . ?
O3 Ba2 Y1 90.0 3_545 . ?
O3 Ba2 Y1 90.0 8_666 . ?
O1 Ba2 Y1 90.0 8_556 . ?
O1 Ba2 Y1 90.0 . . ?
O1 Ba2 Y1 90.0 3 . ?
B1 Ba2 Y1 90.000(1) 1_455 . ?
B1 Ba2 Y1 90.000(1) 8_666 . ?
B1 Ba2 Y1 90.0 3_545 . ?
Y1 Ba2 Y1 180.0 2 . ?
O3 Ba2 Ba1 99.66(13) 1_455 1_445 ?
O3 Ba2 Ba1 31.91(8) 3_545 1_445 ?
O3 Ba2 Ba1 132.93(12) 8_666 1_445 ?
O1 Ba2 Ba1 55.54(12) 8_556 1_445 ?
O1 Ba2 Ba1 71.21(13) . 1_445 ?
O1 Ba2 Ba1 152.63(4) 3 1_445 ?
B1 Ba2 Ba1 78.51(17) 1_455 1_445 ?
B1 Ba2 Ba1 149.19(10) 8_666 1_445 ?
B1 Ba2 Ba1 48.72(16) 3_545 1_445 ?
Y1 Ba2 Ba1 115.957(8) 2 1_445 ?
Y1 Ba2 Ba1 64.043(8) . 1_445 ?
B1 O1 B1 124.3(10) . 3_545 ?
B1 O1 Ba2 145.7(6) . . ?
B1 O1 Ba2 90.0(6) 3_545 . ?
B2 O2 B2 123.3(7) 1_655 3 ?
B2 O2 Ba1 141.1(5) 1_655 . ?
B2 O2 Ba1 91.5(4) 3 . ?
B1 O3 Ba2 100.1(6) . 1_655 ?
B1 O3 Ba1 114.7(4) . 8_666 ?
Ba2 O3 Ba1 116.19(18) 1_655 8_666 ?
B1 O3 Ba1 114.7(4) . . ?
Ba2 O3 Ba1 116.19(18) 1_655 . ?
Ba1 O3 Ba1 96.0(2) 8_666 . ?
O3 B1 O1 124.2(9) . . ?
O3 B1 O1 120.1(9) . 8_656 ?
O1 B1 O1 115.7(10) . 8_656 ?
O3 B1 Ba2 56.3(5) . 1_655 ?
O1 B1 Ba2 179.5(7) . 1_655 ?
O1 B1 Ba2 63.8(5) 8_656 1_655 ?
O3 B1 Ba1 45.3(3) . 8_666 ?
O1 B1 Ba1 93.2(5) . 8_666 ?
O1 B1 Ba1 135.0(4) 8_656 8_666 ?
Ba2 B1 Ba1 87.2(2) 1_655 8_666 ?
O3 B1 Ba1 45.3(3) . . ?
O1 B1 Ba1 93.2(5) . . ?
O1 B1 Ba1 135.0(4) 8_656 . ?
Ba2 B1 Ba1 87.2(2) 1_655 . ?
Ba1 B1 Ba1 71.1(2) 8_666 . ?
B2 O4 Y1 121.7(4) . . ?
B2 O4 Ba1 97.8(4) . 1_445 ?
Y1 O4 Ba1 131.9(2) . 1_445 ?
O4 B2 O2 123.0(6) . 1_455 ?
O4 B2 O2 120.2(6) . 5 ?
O2 B2 O2 116.7(7) 1_455 5 ?
O4 B2 Ba1 59.2(4) . 1_445 ?
O2 B2 Ba1 166.8(5) 1_455 1_445 ?
O2 B2 Ba1 63.6(3) 5 1_445 ?

loop_
_geom_bond_atom_site_label_1
_geom_bond_atom_site_label_2
_geom_bond_distance
_geom_bond_site_symmetry_2
_geom_bond_publ_flag
Ba1 O3 2.715(5) 8_666 ?
Ba1 O3 2.715(5) . ?
Ba1 O3 2.715(5) 3_655 ?
Ba1 O4 2.889(5) 3 ?
Ba1 O4 2.889(5) 1_665 ?
Ba1 O4 2.889(5) 5_655 ?
Ba1 O2 2.988(5) 5_665 ?
Ba1 O2 2.988(5) 3_655 ?
Ba1 O2 2.988(5) . ?
Ba1 B2 3.334(7) 1_665 ?
Ba1 B2 3.334(7) 3 ?
Ba1 B2 3.334(7) 5_655 ?
Y1 O4 2.252(5) 9 ?
Y1 O4 2.252(5) 5 ?
Y1 O4 2.252(5) 11 ?
Y1 O4 2.252(5) 7 ?
Y1 O4 2.252(5) 3 ?
Y1 O4 2.253(5) . ?
Y1 Ba2 4.2414(5) 7 ?
Y1 Ba2 4.2414(5) . ?
Ba2 O3 2.714(7) 1_455 ?
Ba2 O3 2.714(7) 3_545 ?
Ba2 O3 2.714(7) 8_666 ?
Ba2 O1 2.880(7) 8_556 ?
Ba2 O1 2.880(7) . ?
Ba2 O1 2.880(7) 3 ?
Ba2 B1 3.211(11) 1_455 ?
Ba2 B1 3.211(11) 8_666 ?
Ba2 B1 3.211(11) 3_545 ?
Ba2 Y1 4.2414(5) 2 ?
Ba2 Ba1 4.6083(4) 1_445 ?
O1 B1 1.394(13) . ?
O1 B1 1.418(13) 3_545 ?
O2 B2 1.400(9) 1_655 ?
O2 B2 1.401(9) 3 ?
O3 B1 1.303(12) . ?
O3 Ba2 2.714(7) 1_655 ?
O3 Ba1 2.715(5) 8_666 ?
B1 O1 1.418(13) 8_656 ?
B1 Ba2 3.211(11) 1_655 ?
B1 Ba1 3.467(9) 8_666 ?
O4 B2 1.319(9) . ?
O4 Ba1 2.889(5) 1_445 ?
B2 O2 1.400(9) 1_455 ?
B2 O2 1.401(9) 5 ?
B2 Ba1 3.334(7) 1_445 ?

loop_
_geom_torsion_atom_site_label_1
_geom_torsion_atom_site_label_2
_geom_torsion_atom_site_label_3
_geom_torsion_atom_site_label_4
_geom_torsion
_geom_torsion_site_symmetry_1
_geom_torsion_site_symmetry_2
_geom_torsion_site_symmetry_3
_geom_torsion_site_symmetry_4
_geom_torsion_publ_flag
O4 Y1 Ba2 O3 -10.3(2) 9 . . 1_455 ?
O4 Y1 Ba2 O3 49.7(2) 5 . . 1_455 ?
O4 Y1 Ba2 O3 -130.3(2) 11 . . 1_455 ?
O4 Y1 Ba2 O3 109.7(2) 7 . . 1_455 ?
O4 Y1 Ba2 O3 169.7(2) 3 . . 1_455 ?
O4 Y1 Ba2 O3 -70.3(2) . . . 1_455 ?
Ba2 Y1 Ba2 O3 169.25(15) 7 . . 1_455 ?
O4 Y1 Ba2 O3 109.7(2) 9 . . 3_545 ?
O4 Y1 Ba2 O3 169.7(2) 5 . . 3_545 ?
O4 Y1 Ba2 O3 -10.3(2) 11 . . 3_545 ?
O4 Y1 Ba2 O3 -130.3(2) 7 . . 3_545 ?
O4 Y1 Ba2 O3 -70.3(2) 3 . . 3_545 ?
O4 Y1 Ba2 O3 49.7(2) . . . 3_545 ?
Ba2 Y1 Ba2 O3 -70.75(15) 7 . . 3_545 ?
O4 Y1 Ba2 O3 -130.3(2) 9 . . 8_666 ?
O4 Y1 Ba2 O3 -70.3(2) 5 . . 8_666 ?
O4 Y1 Ba2 O3 109.7(2) 11 . . 8_666 ?
O4 Y1 Ba2 O3 -10.3(2) 7 . . 8_666 ?
O4 Y1 Ba2 O3 49.7(2) 3 . . 8_666 ?
O4 Y1 Ba2 O3 169.7(2) . . . 8_666 ?
Ba2 Y1 Ba2 O3 49.25(14) 7 . . 8_666 ?
O4 Y1 Ba2 O1 39.5(2) 9 . . 8_556 ?
O4 Y1 Ba2 O1 99.5(2) 5 . . 8_556 ?
O4 Y1 Ba2 O1 -80.5(2) 11 . . 8_556 ?
O4 Y1 Ba2 O1 159.5(2) 7 . . 8_556 ?
O4 Y1 Ba2 O1 -140.5(2) 3 . . 8_556 ?
O4 Y1 Ba2 O1 -20.5(2) . . . 8_556 ?
Ba2 Y1 Ba2 O1 -141.00(14) 7 . . 8_556 ?
O4 Y1 Ba2 O1 159.5(2) 9 . . . ?
O4 Y1 Ba2 O1 -140.5(2) 5 . . . ?
O4 Y1 Ba2 O1 39.5(2) 11 . . . ?
O4 Y1 Ba2 O1 -80.5(2) 7 . . . ?
O4 Y1 Ba2 O1 -20.5(2) 3 . . . ?
O4 Y1 Ba2 O1 99.5(2) . . . . ?
Ba2 Y1 Ba2 O1 -21.00(14) 7 . . . ?
O4 Y1 Ba2 O1 -80.5(2) 9 . . 3 ?
O4 Y1 Ba2 O1 -20.5(2) 5 . . 3 ?
O4 Y1 Ba2 O1 159.5(2) 11 . . 3 ?
O4 Y1 Ba2 O1 39.5(2) 7 . . 3 ?
O4 Y1 Ba2 O1 99.5(2) 3 . . 3 ?
O4 Y1 Ba2 O1 -140.5(2) . . . 3 ?
Ba2 Y1 Ba2 O1 99.00(14) 7 . . 3 ?
O4 Y1 Ba2 B1 13.3(3) 9 . . 1_455 ?
O4 Y1 Ba2 B1 73.3(3) 5 . . 1_455 ?
O4 Y1 Ba2 B1 -106.7(3) 11 . . 1_455 ?
O4 Y1 Ba2 B1 133.3(3) 7 . . 1_455 ?
O4 Y1 Ba2 B1 -166.7(3) 3 . . 1_455 ?
O4 Y1 Ba2 B1 -46.7(3) . . . 1_455 ?
Ba2 Y1 Ba2 B1 -167.20(19) 7 . . 1_455 ?
O4 Y1 Ba2 B1 -106.7(3) 9 . . 8_666 ?
O4 Y1 Ba2 B1 -46.7(3) 5 . . 8_666 ?
O4 Y1 Ba2 B1 133.3(3) 11 . . 8_666 ?
O4 Y1 Ba2 B1 13.3(3) 7 . . 8_666 ?
O4 Y1 Ba2 B1 73.3(3) 3 . . 8_666 ?
O4 Y1 Ba2 B1 -166.7(3) . . . 8_666 ?
Ba2 Y1 Ba2 B1 72.80(19) 7 . . 8_666 ?
O4 Y1 Ba2 B1 133.3(3) 9 . . 3_545 ?
O4 Y1 Ba2 B1 -166.7(3) 5 . . 3_545 ?
O4 Y1 Ba2 B1 13.3(3) 11 . . 3_545 ?
O4 Y1 Ba2 B1 -106.7(3) 7 . . 3_545 ?
O4 Y1 Ba2 B1 -46.7(3) 3 . . 3_545 ?
O4 Y1 Ba2 B1 73.3(3) . . . 3_545 ?
Ba2 Y1 Ba2 B1 -47.20(19) 7 . . 3_545 ?
O4 Y1 Ba2 Y1 -179.51(17) 9 . . 2 ?
O4 Y1 Ba2 Y1 -119.51(17) 5 . . 2 ?
O4 Y1 Ba2 Y1 60.49(17) 11 . . 2 ?
O4 Y1 Ba2 Y1 -59.51(17) 7 . . 2 ?
O4 Y1 Ba2 Y1 0.49(17) 3 . . 2 ?
O4 Y1 Ba2 Y1 120.49(17) . . . 2 ?
Ba2 Y1 Ba2 Y1 0.0 7 . . 2 ?
O4 Y1 Ba2 Ba1 90.49(17) 9 . . 1_445 ?
O4 Y1 Ba2 Ba1 150.49(17) 5 . . 1_445 ?
O4 Y1 Ba2 Ba1 -29.51(17) 11 . . 1_445 ?
O4 Y1 Ba2 Ba1 -149.51(17) 7 . . 1_445 ?
O4 Y1 Ba2 Ba1 -89.51(17) 3 . . 1_445 ?
O4 Y1 Ba2 Ba1 30.49(17) . . . 1_445 ?
Ba2 Y1 Ba2 Ba1 -90.0 7 . . 1_445 ?
O3 Ba2 O1 B1 180.0 1_455 . . . ?
O3 Ba2 O1 B1 180.0 3_545 . . . ?
O3 Ba2 O1 B1 0.0 8_666 . . . ?
O1 Ba2 O1 B1 180.0 8_556 . . . ?
O1 Ba2 O1 B1 0.0 3 . . . ?
B1 Ba2 O1 B1 180.0 1_455 . . . ?
B1 Ba2 O1 B1 0.0 8_666 . . . ?
B1 Ba2 O1 B1 180.0 3_545 . . . ?
Y1 Ba2 O1 B1 -90.000(1) 2 . . . ?
Y1 Ba2 O1 B1 90.0 . . . . ?
Ba1 Ba2 O1 B1 152.46(2) 1_445 . . . ?
O3 Ba2 O1 B1 0.0 1_455 . . 3_545 ?
O3 Ba2 O1 B1 0.0 3_545 . . 3_545 ?
O3 Ba2 O1 B1 180.0 8_666 . . 3_545 ?
O1 Ba2 O1 B1 0.0 8_556 . . 3_545 ?
O1 Ba2 O1 B1 180.0 3 . . 3_545 ?
B1 Ba2 O1 B1 0.0 1_455 . . 3_545 ?
B1 Ba2 O1 B1 180.0 8_666 . . 3_545 ?
Y1 Ba2 O1 B1 90.0 2 . . 3_545 ?
Y1 Ba2 O1 B1 -90.000(1) . . . 3_545 ?
Ba1 Ba2 O1 B1 -27.54(2) 1_445 . . 3_545 ?
O3 Ba1 O2 B2 -110.6(7) 8_666 . . 1_655 ?
O3 Ba1 O2 B2 -50.8(7) . . . 1_655 ?
O3 Ba1 O2 B2 -30.4(8) 3_655 . . 1_655 ?
O4 Ba1 O2 B2 -164.5(8) 3 . . 1_655 ?
O4 Ba1 O2 B2 131.2(7) 1_665 . . 1_655 ?
O4 Ba1 O2 B2 35.2(7) 5_655 . . 1_655 ?
O2 Ba1 O2 B2 177.3(6) 5_665 . . 1_655 ?
O2 Ba1 O2 B2 49.6(9) 3_655 . . 1_655 ?
B2 Ba1 O2 B2 163.1(8) 1_665 . . 1_655 ?
B2 Ba1 O2 B2 -155.0(11) 3 . . 1_655 ?
B2 Ba1 O2 B2 38.3(7) 5_655 . . 1_655 ?
O3 Ba1 O2 B2 44.4(5) 8_666 . . 3 ?
O3 Ba1 O2 B2 104.2(5) . . . 3 ?
O3 Ba1 O2 B2 124.6(4) 3_655 . . 3 ?
O4 Ba1 O2 B2 -9.5(4) 3 . . 3 ?
O4 Ba1 O2 B2 -73.8(5) 1_665 . . 3 ?
O4 Ba1 O2 B2 -169.9(5) 5_655 . . 3 ?
O2 Ba1 O2 B2 -27.8(5) 5_665 . . 3 ?
O2 Ba1 O2 B2 -155.4(3) 3_655 . . 3 ?
B2 Ba1 O2 B2 -41.9(4) 1_665 . . 3 ?
B2 Ba1 O2 B2 -166.7(5) 5_655 . . 3 ?
O3 Ba1 O3 B1 82.8(6) 8_666 . . . ?
O3 Ba1 O3 B1 158.5(6) 3_655 . . . ?
O4 Ba1 O3 B1 5.9(6) 3 . . . ?
O4 Ba1 O3 B1 141.4(5) 1_665 . . . ?
O4 Ba1 O3 B1 -106.5(5) 5_655 . . . ?
O2 Ba1 O3 B1 62.9(6) 5_665 . . . ?
O2 Ba1 O3 B1 -143.9(5) 3_655 . . . ?
O2 Ba1 O3 B1 -36.4(5) . . . . ?
B2 Ba1 O3 B1 99.7(6) 1_665 . . . ?
B2 Ba1 O3 B1 -11.5(5) 3 . . . ?
B2 Ba1 O3 B1 -126.8(6) 5_655 . . . ?
O3 Ba1 O3 Ba2 -160.9(3) 8_666 . . 1_655 ?
O3 Ba1 O3 Ba2 -85.2(4) 3_655 . . 1_655 ?
O4 Ba1 O3 Ba2 122.1(2) 3 . . 1_655 ?
O4 Ba1 O3 Ba2 -102.3(3) 1_665 . . 1_655 ?
O4 Ba1 O3 Ba2 9.77(19) 5_655 . . 1_655 ?
O2 Ba1 O3 Ba2 179.09(16) 5_665 . . 1_655 ?
O2 Ba1 O3 Ba2 -27.6(3) 3_655 . . 1_655 ?
O2 Ba1 O3 Ba2 79.8(2) . . . 1_655 ?
B2 Ba1 O3 Ba2 -144.1(3) 1_665 . . 1_655 ?
B2 Ba1 O3 Ba2 104.7(2) 3 . . 1_655 ?
B2 Ba1 O3 Ba2 -10.5(2) 5_655 . . 1_655 ?
O3 Ba1 O3 Ba1 -37.85(5) 8_666 . . 8_666 ?
O3 Ba1 O3 Ba1 37.85(5) 3_655 . . 8_666 ?
O4 Ba1 O3 Ba1 -114.8(2) 3 . . 8_666 ?
O4 Ba1 O3 Ba1 20.8(4) 1_665 . . 8_666 ?
O4 Ba1 O3 Ba1 132.9(2) 5_655 . . 8_666 ?
O2 Ba1 O3 Ba1 -57.8(3) 5_665 . . 8_666 ?
O2 Ba1 O3 Ba1 95.5(2) 3_655 . . 8_666 ?
O2 Ba1 O3 Ba1 -157.1(2) . . . 8_666 ?
B2 Ba1 O3 Ba1 -21.0(4) 1_665 . . 8_666 ?
B2 Ba1 O3 Ba1 -132.2(2) 3 . . 8_666 ?
B2 Ba1 O3 Ba1 112.6(2) 5_655 . . 8_666 ?
Ba2 O3 B1 O1 180.0 1_655 . . . ?
Ba1 O3 B1 O1 54.9(3) 8_666 . . . ?
Ba1 O3 B1 O1 -54.9(3) . . . . ?
Ba2 O3 B1 O1 0.0 1_655 . . 8_656 ?
Ba1 O3 B1 O1 -125.1(3) 8_666 . . 8_656 ?
Ba1 O3 B1 O1 125.1(3) . . . 8_656 ?
Ba1 O3 B1 Ba2 -125.1(3) 8_666 . . 1_655 ?
Ba1 O3 B1 Ba2 125.1(3) . . . 1_655 ?
Ba2 O3 B1 Ba1 125.1(3) 1_655 . . 8_666 ?
Ba1 O3 B1 Ba1 -109.7(6) . . . 8_666 ?
Ba2 O3 B1 Ba1 -125.1(3) 1_655 . . . ?
Ba1 O3 B1 Ba1 109.7(6) 8_666 . . . ?
B1 O1 B1 O3 180.0 3_545 . . . ?
Ba2 O1 B1 O3 0.0 . . . . ?
B1 O1 B1 O1 0.0 3_545 . . 8_656 ?
Ba2 O1 B1 O1 180.0 . . . 8_656 ?
B1 O1 B1 Ba2 0.0 3_545 . . 1_655 ?
Ba2 O1 B1 Ba2 180.0 . . . 1_655 ?
B1 O1 B1 Ba1 -144.36(12) 3_545 . . 8_666 ?
Ba2 O1 B1 Ba1 35.64(12) . . . 8_666 ?
B1 O1 B1 Ba1 144.36(12) 3_545 . . . ?
Ba2 O1 B1 Ba1 -35.64(12) . . . . ?
O3 Ba1 B1 O3 -89.9(6) 8_666 . . . ?
O3 Ba1 B1 O3 -20.2(6) 3_655 . . . ?
O4 Ba1 B1 O3 -173.8(6) 3 . . . ?
O4 Ba1 B1 O3 -72.2(9) 1_665 . . . ?
O4 Ba1 B1 O3 70.5(5) 5_655 . . . ?
O2 Ba1 B1 O3 -131.2(5) 5_665 . . . ?
O2 Ba1 B1 O3 42.1(6) 3_655 . . . ?
O2 Ba1 B1 O3 136.0(6) . . . . ?
B2 Ba1 B1 O3 -108.3(6) 1_665 . . . ?
B2 Ba1 B1 O3 166.5(6) 3 . . . ?
B2 Ba1 B1 O3 54.7(6) 5_655 . . . ?
O3 Ba1 B1 O1 47.4(3) 8_666 . . . ?
O3 Ba1 B1 O1 137.4(7) . . . . ?
O3 Ba1 B1 O1 117.1(3) 3_655 . . . ?
O4 Ba1 B1 O1 -36.4(3) 3 . . . ?
O4 Ba1 B1 O1 65.1(7) 1_665 . . . ?
O4 Ba1 B1 O1 -152.1(4) 5_655 . . . ?
O2 Ba1 B1 O1 6.1(4) 5_665 . . . ?
O2 Ba1 B1 O1 179.5(3) 3_655 . . . ?
O2 Ba1 B1 O1 -86.7(4) . . . . ?
B2 Ba1 B1 O1 29.1(5) 1_665 . . . ?
B2 Ba1 B1 O1 -56.2(4) 3 . . . ?
B2 Ba1 B1 O1 -168.0(3) 5_655 . . . ?
O3 Ba1 B1 O1 179.6(8) 8_666 . . 8_656 ?
O3 Ba1 B1 O1 -90.5(11) . . . 8_656 ?
O3 Ba1 B1 O1 -110.8(8) 3_655 . . 8_656 ?
O4 Ba1 B1 O1 95.7(8) 3 . . 8_656 ?
O4 Ba1 B1 O1 -162.8(5) 1_665 . . 8_656 ?
O4 Ba1 B1 O1 -20.0(8) 5_655 . . 8_656 ?
O2 Ba1 B1 O1 138.3(7) 5_665 . . 8_656 ?
O2 Ba1 B1 O1 -48.4(8) 3_655 . . 8_656 ?
O2 Ba1 B1 O1 45.4(7) . . . 8_656 ?
B2 Ba1 B1 O1 161.2(7) 1_665 . . 8_656 ?
B2 Ba1 B1 O1 76.0(7) 3 . . 8_656 ?
B2 Ba1 B1 O1 -35.8(8) 5_655 . . 8_656 ?
O3 Ba1 B1 Ba2 -132.86(19) 8_666 . . 1_655 ?
O3 Ba1 B1 Ba2 -42.9(5) . . . 1_655 ?
O3 Ba1 B1 Ba2 -63.17(18) 3_655 . . 1_655 ?
O4 Ba1 B1 Ba2 143.27(18) 3 . . 1_655 ?
O4 Ba1 B1 Ba2 -115.2(5) 1_665 . . 1_655 ?
O4 Ba1 B1 Ba2 27.58(14) 5_655 . . 1_655 ?
O2 Ba1 B1 Ba2 -174.16(14) 5_665 . . 1_655 ?
O2 Ba1 B1 Ba2 -0.8(2) 3_655 . . 1_655 ?
O2 Ba1 B1 Ba2 93.0(2) . . . 1_655 ?
B2 Ba1 B1 Ba2 -151.2(3) 1_665 . . 1_655 ?
B2 Ba1 B1 Ba2 123.5(2) 3 . . 1_655 ?
B2 Ba1 B1 Ba2 11.75(18) 5_655 . . 1_655 ?
O3 Ba1 B1 Ba1 -44.88(16) 8_666 . . 8_666 ?
O3 Ba1 B1 Ba1 45.0(5) . . . 8_666 ?
O3 Ba1 B1 Ba1 24.81(18) 3_655 . . 8_666 ?
O4 Ba1 B1 Ba1 -128.8(2) 3 . . 8_666 ?
O4 Ba1 B1 Ba1 -27.2(6) 1_665 . . 8_666 ?
O4 Ba1 B1 Ba1 115.56(17) 5_655 . . 8_666 ?
O2 Ba1 B1 Ba1 -86.2(2) 5_665 . . 8_666 ?
O2 Ba1 B1 Ba1 87.2(2) 3_655 . . 8_666 ?
O2 Ba1 B1 Ba1 -179.0(3) . . . 8_666 ?
B2 Ba1 B1 Ba1 -63.2(4) 1_665 . . 8_666 ?
B2 Ba1 B1 Ba1 -148.5(3) 3 . . 8_666 ?
B2 Ba1 B1 Ba1 99.74(18) 5_655 . . 8_666 ?
O4 Y1 O4 B2 -19.1(5) 9 . . . ?
O4 Y1 O4 B2 74.6(7) 5 . . . ?
O4 Y1 O4 B2 -105.4(7) 11 . . . ?
O4 Y1 O4 B2 155(3) 7 . . . ?
O4 Y1 O4 B2 160.9(5) 3 . . . ?
Ba2 Y1 O4 B2 -62.3(6) 7 . . . ?
Ba2 Y1 O4 B2 117.7(6) . . . . ?
O4 Y1 O4 Ba1 121.2(4) 9 . . 1_445 ?
O4 Y1 O4 Ba1 -145.1(2) 5 . . 1_445 ?
O4 Y1 O4 Ba1 34.9(2) 11 . . 1_445 ?
O4 Y1 O4 Ba1 -65(3) 7 . . 1_445 ?
O4 Y1 O4 Ba1 -58.8(4) 3 . . 1_445 ?
Ba2 Y1 O4 Ba1 78.0(3) 7 . . 1_445 ?
Ba2 Y1 O4 Ba1 -102.0(3) . . . 1_445 ?
Y1 O4 B2 O2 -44.0(10) . . . 1_455 ?
Ba1 O4 B2 O2 164.6(6) 1_445 . . 1_455 ?
Y1 O4 B2 O2 132.6(6) . . . 5 ?
Ba1 O4 B2 O2 -18.8(7) 1_445 . . 5 ?
Y1 O4 B2 Ba1 151.3(5) . . . 1_445 ?
